data_4020776
loop_
_publ_author_name
'Teresa Olszewska'
'Maria Gdaniec'
'Tadeusz Po\/lo\'nski'

_publ_section_title
;
 Planar Chiral Dianthranilide and Dithiodianthranilide Molecules:
 Optical Resolution, Chiroptical Spectra,
 and Molecular Self-Assembly
;
_journal_name_full 'Journal of Organic Chemistry'
_journal_page_first 1248
_journal_page_last 1255
_journal_paper_doi 10.1021/jo035024d
_journal_volume 69
_journal_year 2004
_chemical_formula_moiety 'C34 H34 N2 O8'
_chemical_formula_sum 'C34 H34 N2 O8'
_chemical_formula_weight 598.63
_chemical_melting_point 205.0(10)
_space_group_IT_number 19
_symmetry_cell_setting orthorhombic
_symmetry_space_group_name_Hall 'P 2ac 2ab'
_symmetry_space_group_name_H-M 'P 21 21 21'
_cell_angle_alpha 90.00
_cell_angle_beta 90.00
_cell_angle_gamma 90.00
_cell_formula_units_Z 4
_cell_length_a 10.737(2)
_cell_length_b 14.931(3)
_cell_length_c 18.911(4)
_cell_measurement_temperature 293(2)
_cell_volume 3031.7(10)
_diffrn_ambient_temperature 293(2)
_exptl_crystal_density_diffrn 1.312
_cod_depositor_comments
;
The following automatic conversions were performed:

'_chemical_melting_point' value '204-206' was changed to '205.0(10)'
- the average value was taken and precision was estimated.

Automatic conversion script
Id: cif_fix_values 1646 2011-03-28 12:23:43Z adriana 
;
_cod_database_code 4020776

loop_
_symmetry_equiv_pos_as_xyz
'x, y, z'
'-x+1/2, -y, z+1/2'
'-x, y+1/2, -z+1/2'
'x+1/2, -y+1/2, -z'

loop_
_atom_site_label
_atom_site_type_symbol
_atom_site_fract_x
_atom_site_fract_y
_atom_site_fract_z
_atom_site_U_iso_or_equiv
_atom_site_adp_type
_atom_site_occupancy
_atom_site_symmetry_multiplicity
_atom_site_calc_flag
_atom_site_refinement_flags
_atom_site_disorder_assembly
_atom_site_disorder_group
N1 N 0.5119(3) -0.1045(2) 0.04364(16) 0.0415(8) Uani 1 1 d . . .
O1 O 0.1855(3) -0.0741(2) -0.06211(16) 0.0535(8) Uani 1 1 d . . .
C1 C 0.4693(4) -0.1721(3) -0.00576(19) 0.0391(9) Uani 1 1 d . . .
C2 C 0.5299(4) -0.2544(3) -0.0067(2) 0.0487(11) Uani 1 1 d . . .
H2A H 0.6004 -0.2644 0.0235 0.058 Uiso 1 1 d R . .
C3 C 0.4887(5) -0.3218(3) -0.0505(3) 0.0566(12) Uani 1 1 d . . .
H3A H 0.5309 -0.3785 -0.0506 0.068 Uiso 1 1 d R . .
C4 C 0.3900(5) -0.3087(3) -0.0939(3) 0.0616(13) Uani 1 1 d . . .
H4A H 0.3617 -0.3563 -0.1240 0.074 Uiso 1 1 d R . .
C5 C 0.3297(4) -0.2270(3) -0.0944(2) 0.0515(11) Uani 1 1 d . . .
H5A H 0.2602 -0.2176 -0.1255 0.062 Uiso 1 1 d R . .
C6 C 0.3687(4) -0.1584(2) -0.0507(2) 0.0366(9) Uani 1 1 d . . .
C7 C 0.2955(4) -0.0738(3) -0.0541(2) 0.0395(9) Uani 1 1 d . . .
N2 N 0.3654(3) 0.0061(2) -0.05081(17) 0.0399(8) Uani 1 1 d . . .
O2 O 0.6791(3) -0.0118(3) 0.05874(18) 0.0787(11) Uani 1 1 d . . .
C8 C 0.4830(4) 0.0068(3) -0.0888(2) 0.0409(9) Uani 1 1 d . . .
C9 C 0.4832(5) 0.0286(3) -0.1600(2) 0.0588(12) Uani 1 1 d . . .
H9A H 0.4065 0.0430 -0.1835 0.071 Uiso 1 1 d R . .
C10 C 0.5939(5) 0.0298(3) -0.1969(3) 0.0667(14) Uani 1 1 d . . .
H10A H 0.5937 0.0448 -0.2463 0.080 Uiso 1 1 d R . .
C11 C 0.7031(5) 0.0101(4) -0.1642(3) 0.0655(14) Uani 1 1 d . . .
H11A H 0.7796 0.0115 -0.1905 0.079 Uiso 1 1 d R . .
C12 C 0.7043(4) -0.0126(3) -0.0935(3) 0.0557(12) Uani 1 1 d . . .
H12A H 0.7818 -0.0259 -0.0705 0.067 Uiso 1 1 d R . .
C13 C 0.5932(4) -0.0156(3) -0.0555(2) 0.0448(10) Uani 1 1 d . . .
C14 C 0.6010(4) -0.0413(3) 0.0200(2) 0.0496(11) Uani 1 1 d . . .
C15 C 0.3574(5) -0.2666(3) 0.2383(2) 0.0571(12) Uani 1 1 d . . .
C16 C 0.4453(5) -0.3163(4) 0.1914(3) 0.0665(14) Uani 1 1 d . . .
O17 O 0.4812(3) -0.2571(2) 0.13822(16) 0.0611(9) Uani 1 1 d . . .
C18 C 0.4106(4) -0.1755(3) 0.1504(2) 0.0432(10) Uani 1 1 d . . .
C19 C 0.2768(4) -0.1979(3) 0.1320(2) 0.0550(13) Uani 1 1 d . . .
H19A H 0.2719 -0.2281 0.0873 0.066 Uiso 1 1 d R . .
H19B H 0.2262 -0.1449 0.1303 0.066 Uiso 1 1 d R . .
C20 C 0.2370(4) -0.2600(3) 0.1923(3) 0.0621(13) Uani 1 1 d . . .
H20A H 0.1696 -0.2343 0.2187 0.075 Uiso 1 1 d R . .
H20B H 0.2122 -0.3177 0.1749 0.075 Uiso 1 1 d R . .
C21 C 0.4096(4) -0.1711(3) 0.2327(2) 0.0517(12) Uani 1 1 d . . .
C22 C 0.3266(6) -0.0997(4) 0.2652(2) 0.0748(16) Uani 1 1 d . . .
H22A H 0.3324 -0.1025 0.3158 0.090 Uiso 1 1 d R . .
H22B H 0.3534 -0.0418 0.2492 0.090 Uiso 1 1 d R . .
H22C H 0.2418 -0.1094 0.2511 0.090 Uiso 1 1 d R . .
C23 C 0.5410(5) -0.1608(5) 0.2633(3) 0.0807(18) Uani 1 1 d . . .
H23A H 0.5365 -0.1583 0.3140 0.097 Uiso 1 1 d R . .
H23B H 0.5913 -0.2109 0.2494 0.097 Uiso 1 1 d R . .
H23C H 0.5776 -0.1065 0.2458 0.097 Uiso 1 1 d R . .
C24 C 0.3398(6) -0.3095(4) 0.3101(3) 0.0816(17) Uani 1 1 d . . .
H24A H 0.4180 -0.3110 0.3347 0.098 Uiso 1 1 d R . .
H24B H 0.2806 -0.2756 0.3371 0.098 Uiso 1 1 d R . .
H24C H 0.3096 -0.3694 0.3038 0.098 Uiso 1 1 d R . .
C25 C 0.4680(4) -0.0966(3) 0.1136(2) 0.0483(11) Uani 1 1 d . . .
O26 O 0.4841(5) -0.3904(3) 0.1933(2) 0.1071(16) Uani 1 1 d . . .
O27 O 0.4745(4) -0.0260(2) 0.14311(17) 0.0759(11) Uani 1 1 d . . .
C28 C 0.0839(5) 0.1389(3) 0.1047(2) 0.0514(11) Uani 1 1 d . . .
C29 C 0.1228(4) 0.0434(3) 0.1164(2) 0.0476(11) Uani 1 1 d . . .
O30 O 0.1937(2) 0.01789(16) 0.05989(13) 0.0403(6) Uani 1 1 d . . .
C31 C 0.1981(4) 0.0954(3) 0.0130(2) 0.0396(9) Uani 1 1 d . . .
C32 C 0.0690(4) 0.1021(3) -0.0205(2) 0.0558(12) Uani 1 1 d . . .
H32A H 0.0421 0.0454 -0.0391 0.067 Uiso 1 1 d R . .
H32B H 0.0668 0.1462 -0.0575 0.067 Uiso 1 1 d R . .
C33 C -0.0102(4) 0.1308(3) 0.0438(3) 0.0577(12) Uani 1 1 d . . .
H33A H -0.0505 0.1871 0.0350 0.069 Uiso 1 1 d R . .
H33B H -0.0725 0.0866 0.0544 0.069 Uiso 1 1 d R . .
C34 C 0.2001(4) 0.1746(3) 0.0660(3) 0.0528(11) Uani 1 1 d . . .
C35 C 0.1808(5) 0.2677(3) 0.0346(3) 0.0786(17) Uani 1 1 d . . .
H35A H 0.1835 0.3117 0.0715 0.094 Uiso 1 1 d R . .
H35B H 0.2455 0.2796 0.0009 0.094 Uiso 1 1 d R . .
H35C H 0.1013 0.2701 0.0114 0.094 Uiso 1 1 d R . .
C36 C 0.3174(5) 0.1748(4) 0.1109(3) 0.0768(16) Uani 1 1 d . . .
H36A H 0.3150 0.2246 0.1429 0.092 Uiso 1 1 d R . .
H36B H 0.3222 0.1200 0.1373 0.092 Uiso 1 1 d R . .
H36C H 0.3890 0.1800 0.0808 0.092 Uiso 1 1 d R . .
C37 C 0.0385(6) 0.1857(4) 0.1700(3) 0.0771(16) Uani 1 1 d . . .
H37A H -0.0341 0.1557 0.1877 0.093 Uiso 1 1 d R . .
H37B H 0.1027 0.1848 0.2053 0.093 Uiso 1 1 d R . .
H37C H 0.0180 0.2466 0.1586 0.093 Uiso 1 1 d R . .
C38 C 0.3094(4) 0.0891(3) -0.0366(2) 0.0462(10) Uani 1 1 d . . .
O39 O 0.0974(3) -0.0081(2) 0.16276(17) 0.0668(9) Uani 1 1 d . . .
O40 O 0.3524(4) 0.15655(19) -0.0607(2) 0.0716(11) Uani 1 1 d . . .

loop_
_atom_site_aniso_label
_atom_site_aniso_U_11
_atom_site_aniso_U_22
_atom_site_aniso_U_33
_atom_site_aniso_U_23
_atom_site_aniso_U_13
_atom_site_aniso_U_12
N1 0.0431(19) 0.0405(18) 0.0408(18) 0.0003(15) -0.0018(16) -0.0038(16)
O1 0.0369(18) 0.0527(18) 0.071(2) -0.0121(15) -0.0112(16) 0.0015(15)
C1 0.042(2) 0.038(2) 0.037(2) 0.0009(17) 0.0115(19) -0.0047(19)
C2 0.046(2) 0.046(2) 0.055(2) 0.005(2) 0.011(2) 0.011(2)
C3 0.058(3) 0.041(2) 0.071(3) -0.005(2) 0.013(3) 0.008(2)
C4 0.070(3) 0.045(3) 0.070(3) -0.019(2) 0.014(3) -0.002(3)
C5 0.046(3) 0.052(3) 0.056(3) -0.013(2) -0.004(2) 0.001(2)
C6 0.036(2) 0.033(2) 0.041(2) -0.0025(18) 0.0058(19) 0.0012(17)
C7 0.041(3) 0.042(2) 0.036(2) -0.0038(18) -0.0057(19) -0.0026(19)
N2 0.0385(18) 0.0310(16) 0.0500(19) -0.0003(16) 0.0024(15) 0.0016(15)
O2 0.066(2) 0.095(3) 0.075(2) 0.009(2) -0.022(2) -0.034(2)
C8 0.039(2) 0.037(2) 0.046(2) 0.0024(18) 0.0065(19) -0.003(2)
C9 0.059(3) 0.063(3) 0.055(3) 0.010(2) 0.005(2) 0.001(3)
C10 0.078(4) 0.064(3) 0.058(3) 0.014(3) 0.022(3) -0.001(3)
C11 0.058(3) 0.067(3) 0.071(3) 0.010(3) 0.024(3) -0.011(3)
C12 0.036(2) 0.053(3) 0.078(3) 0.002(2) 0.008(2) -0.011(2)
C13 0.046(2) 0.035(2) 0.054(2) 0.001(2) 0.000(2) -0.0045(19)
C14 0.042(2) 0.051(3) 0.055(3) 0.000(2) -0.004(2) -0.009(2)
C15 0.057(3) 0.070(3) 0.044(2) 0.011(2) 0.004(2) 0.012(3)
C16 0.068(3) 0.069(3) 0.062(3) 0.021(3) 0.008(3) 0.020(3)
O17 0.068(2) 0.054(2) 0.0614(18) 0.0150(15) 0.0170(17) 0.0184(18)
C18 0.043(2) 0.042(2) 0.044(2) 0.002(2) -0.001(2) 0.007(2)
C19 0.056(3) 0.058(3) 0.051(3) 0.001(2) -0.013(2) -0.004(2)
C20 0.057(3) 0.066(3) 0.063(3) 0.006(3) -0.001(3) -0.005(3)
C21 0.049(3) 0.069(3) 0.037(2) 0.010(2) -0.009(2) 0.003(3)
C22 0.086(4) 0.090(4) 0.048(3) -0.011(3) 0.008(3) 0.017(4)
C23 0.065(4) 0.117(5) 0.061(3) 0.019(3) -0.026(3) -0.010(4)
C24 0.089(4) 0.094(4) 0.062(3) 0.031(3) 0.015(3) 0.004(4)
C25 0.053(3) 0.049(3) 0.043(2) -0.001(2) -0.011(2) 0.006(2)
O26 0.128(4) 0.073(3) 0.120(3) 0.044(2) 0.044(3) 0.049(3)
O27 0.110(3) 0.055(2) 0.063(2) -0.0121(17) 0.008(2) -0.012(2)
C28 0.059(3) 0.039(2) 0.056(3) -0.007(2) 0.006(2) 0.006(2)
C29 0.045(2) 0.046(2) 0.052(3) -0.004(2) 0.001(2) 0.009(2)
O30 0.0432(15) 0.0339(14) 0.0437(15) -0.0010(12) -0.0030(14) 0.0040(13)
C31 0.039(2) 0.030(2) 0.050(2) 0.0018(17) -0.0014(19) 0.0012(19)
C32 0.046(3) 0.059(3) 0.062(3) 0.011(2) -0.011(2) 0.007(2)
C33 0.042(3) 0.052(3) 0.079(3) 0.009(2) 0.002(3) 0.013(2)
C34 0.046(3) 0.039(2) 0.073(3) -0.012(2) 0.002(2) 0.001(2)
C35 0.077(4) 0.035(3) 0.123(5) -0.004(3) 0.026(4) 0.003(3)
C36 0.071(4) 0.070(3) 0.090(4) -0.037(3) -0.009(3) -0.011(3)
C37 0.079(4) 0.068(3) 0.084(4) -0.014(3) 0.022(3) 0.015(3)
C38 0.045(2) 0.039(2) 0.055(3) 0.004(2) 0.000(2) -0.003(2)
O39 0.082(2) 0.061(2) 0.0572(18) 0.0153(17) 0.0168(18) 0.017(2)
O40 0.081(3) 0.0368(17) 0.097(3) 0.0103(18) 0.031(2) -0.0014(18)

loop_
_geom_bond_atom_site_label_1
_geom_bond_atom_site_label_2
_geom_bond_distance
_geom_bond_site_symmetry_2
_geom_bond_publ_flag
N1 C25 1.409(5) . ?
N1 C14 1.415(5) . ?
N1 C1 1.450(5) . ?
O1 C7 1.190(5) . ?
C1 C6 1.389(6) . ?
C1 C2 1.391(6) . ?
C2 C3 1.377(6) . ?
C2 H2A 0.9600 . ?
C3 C4 1.355(7) . ?
C3 H3A 0.9600 . ?
C4 C5 1.381(7) . ?
C4 H4A 0.9600 . ?
C5 C6 1.381(5) . ?
C5 H5A 0.9600 . ?
C6 C7 1.490(5) . ?
C7 N2 1.410(5) . ?
N2 C38 1.404(5) . ?
N2 C8 1.453(5) . ?
O2 C14 1.198(5) . ?
C8 C13 1.381(6) . ?
C8 C9 1.386(6) . ?
C9 C10 1.378(7) . ?
C9 H9A 0.9600 . ?
C10 C11 1.358(7) . ?
C10 H10A 0.9599 . ?
C11 C12 1.380(7) . ?
C11 H11A 0.9601 . ?
C12 C13 1.394(6) . ?
C12 H12A 0.9599 . ?
C13 C14 1.481(6) . ?
C15 C16 1.494(7) . ?
C15 C24 1.511(6) . ?
C15 C21 1.537(7) . ?
C15 C20 1.561(7) . ?
C16 O26 1.183(6) . ?
C16 O17 1.392(5) . ?
O17 C18 1.454(5) . ?
C18 C25 1.501(6) . ?
C18 C19 1.515(6) . ?
C18 C21 1.557(6) . ?
C19 C20 1.531(6) . ?
C19 H19A 0.9601 . ?
C19 H19B 0.9600 . ?
C20 H20A 0.9600 . ?
C20 H20B 0.9600 . ?
C21 C22 1.520(6) . ?
C21 C23 1.533(6) . ?
C22 H22A 0.9600 . ?
C22 H22B 0.9600 . ?
C22 H22C 0.9600 . ?
C23 H23A 0.9600 . ?
C23 H23B 0.9601 . ?
C23 H23C 0.9601 . ?
C24 H24A 0.9600 . ?
C24 H24B 0.9600 . ?
C24 H24C 0.9600 . ?
C25 O27 1.195(5) . ?
C28 C29 1.502(6) . ?
C28 C37 1.500(6) . ?
C28 C33 1.537(7) . ?
C28 C34 1.541(6) . ?
C29 O39 1.197(5) . ?
C29 O30 1.367(5) . ?
O30 C31 1.459(4) . ?
C31 C38 1.522(6) . ?
C31 C32 1.528(6) . ?
C31 C34 1.551(5) . ?
C32 C33 1.545(6) . ?
C32 H32A 0.9599 . ?
C32 H32B 0.9600 . ?
C33 H33A 0.9599 . ?
C33 H33B 0.9600 . ?
C34 C36 1.518(7) . ?
C34 C35 1.525(6) . ?
C35 H35A 0.9600 . ?
C35 H35B 0.9601 . ?
C35 H35C 0.9600 . ?
C36 H36A 0.9601 . ?
C36 H36B 0.9600 . ?
C36 H36C 0.9601 . ?
C37 H37A 0.9600 . ?
C37 H37B 0.9600 . ?
C37 H37C 0.9600 . ?
C38 O40 1.198(5) . ?

loop_
_cod_related_entry_id
_cod_related_entry_database
_cod_related_entry_code
1 ChemSpider 21176782
